data_1530530
loop_
_publ_author_name
'Pakhomov, V.I.'
'Sadikov, G.G.'
'Fedorov, P.M.'

_publ_section_title
;
 The structure of Cs3 Hg Br5 crystals
;
_journal_name_full Kristallografiya
_journal_page_first 615
_journal_page_last 616
_journal_volume 23
_journal_year 1978
_chemical_formula_sum 'Br5 Cs3 Hg'
_chemical_name_systematic 'Cs3 Hg Br5'
_space_group_IT_number 62
_symmetry_space_group_name_Hall '-P 2ac 2n'
_symmetry_space_group_name_H-M 'P n m a'
_cell_angle_alpha 90
_cell_angle_beta 90
_cell_angle_gamma 90
_cell_formula_units_Z 4
_cell_length_a 9.33
_cell_length_b 11.152
_cell_length_c 14.003
_cell_volume 1456.986
_citation_journal_id_ASTM KRISAJ
_cod_data_source_file Pakhomov_KRISAJ_1978_425.cif
_cod_data_source_block Br5Cs3Hg1
_cod_original_formula_sum 'Br5 Cs3 Hg1'
_cod_database_code 1530530

loop_
_symmetry_equiv_pos_as_xyz
x,y,z
-x+1/2,-y,z+1/2
x+1/2,-y+1/2,-z+1/2
-x,y+1/2,-z
-x,-y,-z
x-1/2,y,-z-1/2
-x-1/2,y-1/2,z-1/2
x,-y-1/2,z

loop_
_atom_site_label
_atom_site_type_symbol
_atom_site_fract_x
_atom_site_fract_y
_atom_site_fract_z
_atom_site_occupancy
_atom_site_U_iso_or_equiv
Cs2 Cs+1 0.4173 0.0209 0.1695 1 0.0
Cs1 Cs+1 0.4158 0.25 0.4501 1 0.0
Hg1 Hg+2 0.303 0.25 0.887 1 0.0
Br4 Br-1 0.3748 0.25 0.7107 1 0.0
Br3 Br-1 0.0425 0.25 0.5102 1 0.0
Br1 Br-1 0.1684 0.25 0.24 1 0.0
Br2 Br-1 0.1849 0.0517 0.9339 1 0.0
